data_4123094
loop_
_publ_author_name
'Huang, Wenliang'
'Dulong, Florian'
'Khan, Saeed I.'
'Cantat, Thibault'
'Diaconescu, Paula L.'

_publ_section_title
;
 Bimetallic Cleavage of Aromatic C-H Bonds by Rare-Earth-Metal Complexes.
;
_journal_name_full 'Journal of the American Chemical Society'
_journal_page_first 141208061549006
_journal_paper_doi 10.1021/ja510761j
_journal_year 2014
_chemical_formula_sum 'C71 H117 Fe2 N4 O2 Sc2 Si4'
_chemical_formula_weight 1372.67
_chemical_name_systematic
; 
 ? 
;
_space_group_IT_number 60
_symmetry_cell_setting orthorhombic
_symmetry_space_group_name_Hall '-P 2n 2ab'
_symmetry_space_group_name_H-M 'P b c n'
_atom_sites_solution_hydrogens geom
_atom_sites_solution_primary direct
_atom_sites_solution_secondary difmap
_audit_creation_method SHELXL-97
_cell_angle_alpha 90.00
_cell_angle_beta 90.00
_cell_angle_gamma 90.00
_cell_formula_units_Z 4
_cell_length_a 24.002(3)
_cell_length_b 15.7124(16)
_cell_length_c 20.586(2)
_cell_measurement_temperature 100(2)
_cell_volume 7763.6(15)
_computing_structure_refinement 'SHELXL-97 (Sheldrick, 1997)'
_computing_structure_solution 'SHELXS-97 (Sheldrick, 1990)'
_diffrn_ambient_temperature 100(2)
_diffrn_measured_fraction_theta_full 0.996
_diffrn_measured_fraction_theta_max 0.950
_diffrn_radiation_monochromator graphite
_diffrn_radiation_source 'fine-focus sealed tube'
_diffrn_radiation_type MoK\a
_diffrn_radiation_wavelength 0.71073
_diffrn_reflns_av_R_equivalents 0.0331
_diffrn_reflns_av_sigmaI/netI 0.0236
_diffrn_reflns_limit_h_max 33
_diffrn_reflns_limit_h_min -33
_diffrn_reflns_limit_k_max 21
_diffrn_reflns_limit_k_min -21
_diffrn_reflns_limit_l_max 28
_diffrn_reflns_limit_l_min -28
_diffrn_reflns_number 73849
_diffrn_reflns_theta_full 25.00
_diffrn_reflns_theta_max 30.61
_diffrn_reflns_theta_min 3.77
_exptl_absorpt_coefficient_mu 0.637
_exptl_absorpt_correction_T_max 0.9104
_exptl_absorpt_correction_T_min 0.8569
_exptl_crystal_density_diffrn 1.174
_exptl_crystal_density_method 'not measured'
_exptl_crystal_F_000 2948
_exptl_crystal_size_max 0.25
_exptl_crystal_size_mid 0.25
_exptl_crystal_size_min 0.15
_refine_diff_density_max 1.337
_refine_diff_density_min -1.137
_refine_diff_density_rms 0.096
_refine_ls_extinction_method none
_refine_ls_goodness_of_fit_ref 1.137
_refine_ls_hydrogen_treatment mixed
_refine_ls_matrix_type full
_refine_ls_number_parameters 415
_refine_ls_number_reflns 11376
_refine_ls_number_restraints 0
_refine_ls_restrained_S_all 1.137
_refine_ls_R_factor_all 0.0760
_refine_ls_R_factor_gt 0.0632
_refine_ls_shift/su_max 0.002
_refine_ls_shift/su_mean 0.000
_refine_ls_structure_factor_coef Fsqd
_refine_ls_weighting_details 'calc w=1/[\s^2^(Fo^2^)+(0.0408P)^2^+25.1978P] where P=(Fo^2^+2Fc^2^)/3'
_refine_ls_weighting_scheme calc
_refine_ls_wR_factor_gt 0.1593
_refine_ls_wR_factor_ref 0.1656
_reflns_number_gt 9335
_reflns_number_total 11376
_reflns_threshold_expression >2sigma(I)
_cod_data_source_file ja510761j_si_001.cif
_cod_data_source_block pld1235sad
_cod_original_cell_volume 7763.5(14)
_cod_original_sg_symbol_H-M Pbcn
_cod_database_code 4123094

loop_
_symmetry_equiv_pos_as_xyz
'x, y, z'
'-x+1/2, -y+1/2, z+1/2'
'-x, y, -z+1/2'
'x+1/2, -y+1/2, -z'
'-x, -y, -z'
'x-1/2, y-1/2, -z-1/2'
'x, -y, z-1/2'
'-x-1/2, y-1/2, z'

loop_
_atom_site_label
_atom_site_type_symbol
_atom_site_fract_x
_atom_site_fract_y
_atom_site_fract_z
_atom_site_U_iso_or_equiv
_atom_site_adp_type
_atom_site_occupancy
_atom_site_symmetry_multiplicity
_atom_site_calc_flag
_atom_site_refinement_flags
_atom_site_disorder_assembly
_atom_site_disorder_group
C33 C 0.59594(17) 0.7510(2) 0.42832(16) 0.0359(8) Uani 1 1 d . . .
H33A H 0.6157 0.8039 0.4181 0.043 Uiso 1 1 calc R A 1
H33B H 0.6171 0.7188 0.4608 0.043 Uiso 1 1 calc R A 1
H33C H 0.5589 0.7644 0.4456 0.043 Uiso 1 1 calc R A 1
Fe1 Fe 0.632425(17) 0.48130(2) 0.149192(18) 0.01811(10) Uani 1 1 d . B .
Sc1 Sc 0.67392(2) 0.66313(3) 0.15049(2) 0.01743(11) Uani 1 1 d . B .
Si1 Si 0.65936(3) 0.68113(6) -0.02075(4) 0.02204(17) Uani 1 1 d . . .
Si2 Si 0.65279(4) 0.68417(6) 0.31929(4) 0.02619(19) Uani 1 1 d . . .
N1 N 0.64916(10) 0.64007(14) 0.05597(11) 0.0192(4) Uani 1 1 d . . .
N2 N 0.64382(11) 0.64039(16) 0.24320(12) 0.0234(5) Uani 1 1 d . B .
O1 O 0.66143(8) 0.79937(12) 0.14922(11) 0.0235(4) Uani 1 1 d . . .
C1 C 0.76765(12) 0.66309(18) 0.15505(15) 0.0229(5) Uani 1 1 d . . .
C2 C 0.80295(13) 0.67305(19) 0.10126(15) 0.0255(6) Uani 1 1 d . . .
H2 H 0.7865 0.6797 0.0596 0.031 Uiso 1 1 calc R . .
C3 C 0.86098(13) 0.6738(2) 0.10576(16) 0.0278(6) Uani 1 1 d . . .
H3 H 0.8827 0.6809 0.0676 0.033 Uiso 1 1 calc R . .
C4 C 0.88728(13) 0.6641(2) 0.16547(17) 0.0274(6) Uani 1 1 d . . .
C5 C 0.85394(13) 0.6530(2) 0.21987(16) 0.0296(7) Uani 1 1 d . . .
H5 H 0.8708 0.6454 0.2612 0.036 Uiso 1 1 calc R . .
C6 C 0.79579(13) 0.6527(2) 0.21456(15) 0.0278(6) Uani 1 1 d . . .
H6 H 0.7743 0.6453 0.2529 0.033 Uiso 1 1 calc R . .
C7 C 0.94981(14) 0.6657(3) 0.1716(2) 0.0407(8) Uani 1 1 d . . .
H7A H 0.9666 0.6567 0.1287 0.061 Uiso 1 1 calc R . .
H7B H 0.9618 0.6203 0.2011 0.061 Uiso 1 1 calc R . .
H7C H 0.9616 0.7209 0.1888 0.061 Uiso 1 1 calc R . .
C59 C 0.5193(5) 0.9961(9) 0.4768(5) 0.163(5) Uiso 1 1 d . . .
H59A H 0.4968 1.0230 0.4421 0.196 Uiso 1 1 calc R . .
H59B H 0.5133 0.9345 0.4695 0.196 Uiso 1 1 calc R . .
C58 C 0.6208(10) 0.9986(16) 0.3993(12) 0.176(10) Uiso 0.50 1 d P . .
H58A H 0.6088 0.9935 0.3540 0.264 Uiso 0.50 1 calc PR . .
H58B H 0.6443 0.9498 0.4107 0.264 Uiso 0.50 1 calc PR . .
H58C H 0.6421 1.0513 0.4049 0.264 Uiso 0.50 1 calc PR . .
C57 C 0.5707(4) 1.0002(7) 0.4427(5) 0.132(3) Uiso 1 1 d . . .
H57A H 0.5915 0.9749 0.4794 0.159 Uiso 1 1 calc R . .
H67B H 0.5744 1.0621 0.4506 0.159 Uiso 1 1 calc R . .
C8 C 0.60488(13) 0.8343(2) 0.14849(18) 0.0321(7) Uani 1 1 d . . .
H8A H 0.5817 0.8075 0.1826 0.038 Uiso 1 1 calc R . .
H8B H 0.5870 0.8248 0.1057 0.038 Uiso 1 1 calc R . .
C9 C 0.61195(17) 0.9284(2) 0.1615(2) 0.0463(10) Uani 1 1 d . . .
H9A H 0.5818 0.9618 0.1408 0.056 Uiso 1 1 calc R . .
H9B H 0.6122 0.9403 0.2087 0.056 Uiso 1 1 calc R . .
C10 C 0.66719(18) 0.9483(2) 0.1316(2) 0.0461(10) Uani 1 1 d . . .
H10A H 0.6837 1.0001 0.1511 0.055 Uiso 1 1 calc R . .
H10B H 0.6638 0.9563 0.0841 0.055 Uiso 1 1 calc R . .
C11 C 0.70195(14) 0.86934(19) 0.14771(18) 0.0308(7) Uani 1 1 d . . .
H11A H 0.7306 0.8593 0.1140 0.037 Uiso 1 1 calc R . .
H11B H 0.7206 0.8757 0.1903 0.037 Uiso 1 1 calc R . .
C12 C 0.63993(11) 0.55221(15) 0.06253(12) 0.0145(5) Uani 1 1 d . . .
C13 C 0.68270(12) 0.48726(18) 0.06750(13) 0.0208(5) Uani 1 1 d . . .
H13 H 0.7238 0.4976 0.0674 0.025 Uiso 1 1 calc R . .
C14 C 0.65646(13) 0.40649(19) 0.07292(14) 0.0233(6) Uani 1 1 d . . .
H14 H 0.6758 0.3503 0.0761 0.028 Uiso 1 1 calc R . .
C15 C 0.59772(13) 0.41957(18) 0.07199(14) 0.0229(6) Uani 1 1 d . . .
H15 H 0.5687 0.3740 0.0744 0.027 Uiso 1 1 calc R . .
C16 C 0.58748(12) 0.50826(18) 0.06726(13) 0.0203(5) Uani 1 1 d . . .
H16 H 0.5499 0.5357 0.0663 0.024 Uiso 1 1 calc R . .
C17 C 0.63356(13) 0.5520(2) 0.23604(13) 0.0262(6) Uani 1 1 d . . .
C18 C 0.67535(14) 0.4866(2) 0.23621(14) 0.0270(6) Uani 1 1 d . B .
H18 H 0.7164 0.4959 0.2411 0.032 Uiso 1 1 calc R . .
C19 C 0.64855(17) 0.4061(2) 0.22829(15) 0.0322(7) Uani 1 1 d . . .
H19 H 0.6673 0.3492 0.2277 0.039 Uiso 1 1 calc R B .
C20 C 0.59050(16) 0.4213(2) 0.22203(15) 0.0340(8) Uani 1 1 d . B .
H20 H 0.5611 0.3768 0.2163 0.041 Uiso 1 1 calc R . .
C21 C 0.58112(13) 0.5112(2) 0.22546(14) 0.0272(6) Uani 1 1 d . B .
H21 H 0.5442 0.5402 0.2222 0.033 Uiso 1 1 calc R . .
C22 C 0.68901(15) 0.7905(2) -0.01232(18) 0.0347(7) Uani 1 1 d . . .
H22A H 0.6974 0.8135 -0.0555 0.052 Uiso 1 1 calc R . .
H22B H 0.7233 0.7880 0.0135 0.052 Uiso 1 1 calc R . .
H22C H 0.6619 0.8274 0.0094 0.052 Uiso 1 1 calc R . .
C23 C 0.71013(15) 0.6137(3) -0.06704(16) 0.0358(8) Uani 1 1 d . . .
H23A H 0.7082 0.6280 -0.1133 0.054 Uiso 1 1 calc R . .
H23B H 0.7008 0.5535 -0.0610 0.054 Uiso 1 1 calc R . .
H23C H 0.7479 0.6244 -0.0510 0.054 Uiso 1 1 calc R . .
C24 C 0.59220(13) 0.6895(2) -0.06960(14) 0.0300(7) Uani 1 1 d . . .
C25 C 0.54624(14) 0.7284(3) -0.02775(17) 0.0395(9) Uani 1 1 d . . .
H25A H 0.5114 0.7301 -0.0525 0.059 Uiso 1 1 calc R . .
H25B H 0.5568 0.7864 -0.0152 0.059 Uiso 1 1 calc R . .
H25C H 0.5410 0.6937 0.0113 0.059 Uiso 1 1 calc R . .
C26 C 0.57309(16) 0.6009(3) -0.09300(17) 0.0400(9) Uani 1 1 d . . .
H26A H 0.5382 0.6064 -0.1174 0.060 Uiso 1 1 calc R . .
H26B H 0.5672 0.5638 -0.0554 0.060 Uiso 1 1 calc R . .
H26C H 0.6018 0.5761 -0.1211 0.060 Uiso 1 1 calc R . .
C27 C 0.60169(15) 0.7452(3) -0.13015(15) 0.0353(8) Uani 1 1 d . . .
H27A H 0.6332 0.7227 -0.1551 0.053 Uiso 1 1 calc R . .
H27B H 0.6098 0.8037 -0.1167 0.053 Uiso 1 1 calc R . .
H27C H 0.5681 0.7445 -0.1572 0.053 Uiso 1 1 calc R . .
C28 C 0.6931(2) 0.6110(3) 0.37278(19) 0.0567(13) Uani 1 1 d . B .
H28A H 0.6747 0.5553 0.3740 0.085 Uiso 1 1 calc R . .
H28B H 0.6948 0.6347 0.4168 0.085 Uiso 1 1 calc R . .
H28C H 0.7309 0.6045 0.3557 0.085 Uiso 1 1 calc R . .
C29 C 0.69037(15) 0.7872(2) 0.30946(17) 0.0338(7) Uani 1 1 d . B .
H29A H 0.7253 0.7776 0.2859 0.051 Uiso 1 1 calc R . .
H29B H 0.6986 0.8112 0.3524 0.051 Uiso 1 1 calc R . .
H29C H 0.6670 0.8271 0.2849 0.051 Uiso 1 1 calc R . .
C51 C 0.5467(4) 0.7428(9) 0.3244(4) 0.042(2) Uani 0.534(17) 1 d P B 1
H51A H 0.5588 0.8011 0.3154 0.063 Uiso 0.534(17) 1 calc PR B 1
H51B H 0.5107 0.7440 0.3469 0.063 Uiso 0.534(17) 1 calc PR B 1
H51C H 0.5428 0.7115 0.2835 0.063 Uiso 0.534(17) 1 calc PR B 1
C52 C 0.5647(5) 0.6115(6) 0.3886(4) 0.046(3) Uani 0.534(17) 1 d P B 1
H52A H 0.5566 0.5771 0.3500 0.068 Uiso 0.534(17) 1 calc PR B 1
H52B H 0.5301 0.6213 0.4129 0.068 Uiso 0.534(17) 1 calc PR B 1
H52C H 0.5914 0.5813 0.4163 0.068 Uiso 0.534(17) 1 calc PR B 1
C41 C 0.5899(5) 0.6983(8) 0.3675(6) 0.0227(19) Uani 0.534(17) 1 d P B 1
C53A C 0.5520(3) 0.7930(9) 0.3214(4) 0.035(3) Uani 0.466(17) 1 d P B 2
H53A H 0.5425 0.7740 0.2774 0.052 Uiso 0.466(17) 1 calc PR B 2
H53B H 0.5780 0.8409 0.3189 0.052 Uiso 0.466(17) 1 calc PR B 2
H53C H 0.5180 0.8110 0.3440 0.052 Uiso 0.466(17) 1 calc PR B 2
C54A C 0.5391(5) 0.6460(7) 0.3608(7) 0.049(4) Uani 0.466(17) 1 d P B 2
H54A H 0.5294 0.6285 0.3165 0.073 Uiso 0.466(17) 1 calc PR B 2
H54B H 0.5052 0.6624 0.3842 0.073 Uiso 0.466(17) 1 calc PR B 2
H54C H 0.5572 0.5985 0.3834 0.073 Uiso 0.466(17) 1 calc PR B 2
C42 C 0.5786(5) 0.7211(9) 0.3580(6) 0.022(2) Uani 0.466(17) 1 d P B 2

loop_
_atom_site_aniso_label
_atom_site_aniso_U_11
_atom_site_aniso_U_22
_atom_site_aniso_U_33
_atom_site_aniso_U_23
_atom_site_aniso_U_13
_atom_site_aniso_U_12
C33 0.050(2) 0.0359(18) 0.0217(14) -0.0067(13) 0.0043(14) -0.0024(16)
Fe1 0.02277(19) 0.01671(18) 0.01484(17) -0.00113(14) 0.00176(15) -0.00551(14)
Sc1 0.0185(2) 0.0168(2) 0.0170(2) 0.00050(19) 0.00038(19) -0.00393(17)
Si1 0.0218(4) 0.0266(4) 0.0177(3) 0.0039(3) 0.0028(3) -0.0033(3)
Si2 0.0320(4) 0.0293(4) 0.0173(4) -0.0064(3) 0.0014(3) -0.0120(4)
N1 0.0249(11) 0.0155(10) 0.0172(10) 0.0017(8) 0.0017(9) -0.0026(9)
N2 0.0293(12) 0.0239(12) 0.0170(10) -0.0040(9) 0.0029(9) -0.0104(10)
O1 0.0193(9) 0.0172(9) 0.0339(11) 0.0000(9) -0.0002(8) -0.0033(7)
C1 0.0217(12) 0.0181(12) 0.0288(14) -0.0018(11) -0.0014(11) -0.0012(10)
C2 0.0250(14) 0.0239(14) 0.0274(14) 0.0068(12) -0.0032(11) -0.0026(11)
C3 0.0235(14) 0.0274(14) 0.0326(15) 0.0089(12) 0.0039(12) -0.0033(12)
C4 0.0205(13) 0.0240(14) 0.0378(17) -0.0032(12) -0.0033(12) -0.0028(11)
C5 0.0259(14) 0.0370(17) 0.0259(14) -0.0093(13) -0.0056(12) -0.0003(13)
C6 0.0261(14) 0.0323(16) 0.0251(14) -0.0066(12) 0.0017(12) -0.0017(12)
C7 0.0236(15) 0.043(2) 0.055(2) -0.0037(18) -0.0047(15) -0.0048(14)
C8 0.0220(14) 0.0332(16) 0.0410(18) -0.0054(15) -0.0052(13) 0.0027(12)
C9 0.042(2) 0.0327(18) 0.064(3) -0.0059(18) -0.0084(19) 0.0120(16)
C10 0.053(2) 0.0237(16) 0.061(3) -0.0002(17) 0.000(2) -0.0019(16)
C11 0.0282(15) 0.0196(13) 0.0446(18) -0.0002(13) 0.0039(14) -0.0093(11)
C12 0.0217(12) 0.0059(9) 0.0157(11) -0.0032(8) 0.0014(9) -0.0045(9)
C13 0.0208(12) 0.0236(13) 0.0179(12) -0.0010(10) 0.0019(10) 0.0007(10)
C14 0.0291(14) 0.0213(13) 0.0195(12) -0.0034(10) 0.0027(11) 0.0013(11)
C15 0.0280(14) 0.0204(13) 0.0202(12) -0.0046(10) -0.0010(11) -0.0064(11)
C16 0.0197(12) 0.0212(12) 0.0201(12) -0.0018(10) -0.0015(10) -0.0036(10)
C17 0.0293(15) 0.0363(16) 0.0130(11) -0.0048(11) 0.0034(10) -0.0091(13)
C18 0.0386(16) 0.0261(14) 0.0164(12) 0.0021(11) -0.0045(11) -0.0060(13)
C19 0.056(2) 0.0199(13) 0.0204(13) 0.0040(11) 0.0002(14) -0.0073(14)
C20 0.050(2) 0.0300(16) 0.0217(14) -0.0030(12) 0.0107(14) -0.0215(15)
C21 0.0298(14) 0.0316(16) 0.0204(13) -0.0061(12) 0.0087(11) -0.0127(13)
C22 0.0380(18) 0.0322(17) 0.0340(17) 0.0126(14) -0.0036(14) -0.0086(14)
C23 0.0320(17) 0.049(2) 0.0263(15) 0.0036(15) 0.0110(13) 0.0003(15)
C24 0.0255(14) 0.0471(19) 0.0174(12) 0.0075(13) 0.0009(11) -0.0038(14)
C25 0.0249(15) 0.066(3) 0.0274(16) 0.0087(16) 0.0030(13) 0.0060(16)
C26 0.0365(18) 0.060(2) 0.0237(15) 0.0048(16) -0.0050(13) -0.0155(17)
C27 0.0345(17) 0.051(2) 0.0204(13) 0.0125(14) 0.0018(12) 0.0032(16)
C28 0.096(4) 0.049(2) 0.0248(17) -0.0047(17) -0.020(2) 0.004(2)
C29 0.0336(16) 0.0354(17) 0.0323(16) -0.0136(14) 0.0047(13) -0.0181(14)
C51 0.036(4) 0.053(7) 0.038(4) -0.009(4) 0.004(3) 0.014(4)
C52 0.061(6) 0.046(5) 0.030(4) -0.012(4) 0.019(4) -0.028(5)
C41 0.019(4) 0.034(5) 0.015(4) -0.001(3) -0.001(3) 0.003(3)
C53A 0.020(3) 0.056(7) 0.028(4) 0.003(4) 0.001(3) 0.007(4)
C54A 0.047(6) 0.041(5) 0.059(7) -0.029(5) 0.030(5) -0.023(5)
C42 0.017(5) 0.035(6) 0.013(4) -0.008(4) 0.000(4) -0.003(4)

loop_
_atom_type_symbol
_atom_type_description
_atom_type_scat_dispersion_real
_atom_type_scat_dispersion_imag
_atom_type_scat_source
C C 0.0033 0.0016 'International Tables Vol C Tables 4.2.6.8 and 6.1.1.4'
H H 0.0000 0.0000 'International Tables Vol C Tables 4.2.6.8 and 6.1.1.4'
N N 0.0061 0.0033 'International Tables Vol C Tables 4.2.6.8 and 6.1.1.4'
O O 0.0106 0.0060 'International Tables Vol C Tables 4.2.6.8 and 6.1.1.4'
Si Si 0.0817 0.0704 'International Tables Vol C Tables 4.2.6.8 and 6.1.1.4'
Sc Sc 0.2519 0.3716 'International Tables Vol C Tables 4.2.6.8 and 6.1.1.4'
Fe Fe 0.3463 0.8444 'International Tables Vol C Tables 4.2.6.8 and 6.1.1.4'

loop_
_geom_angle_atom_site_label_1
_geom_angle_atom_site_label_2
_geom_angle_atom_site_label_3
_geom_angle
_geom_angle_site_symmetry_1
C20 Fe1 C15 98.73(12) .
C20 Fe1 C14 116.03(13) .
C15 Fe1 C14 40.84(12) .
C20 Fe1 C16 116.23(14) .
C15 Fe1 C16 40.62(11) .
C14 Fe1 C16 68.58(12) .
C20 Fe1 C19 40.67(15) .
C15 Fe1 C19 114.95(12) .
C14 Fe1 C19 103.02(13) .
C16 Fe1 C19 150.92(13) .
C20 Fe1 C21 41.00(13) .
C15 Fe1 C21 117.41(12) .
C14 Fe1 C21 152.81(12) .
C16 Fe1 C21 105.49(13) .
C19 Fe1 C21 68.72(15) .
C20 Fe1 C18 68.11(14) .
C15 Fe1 C18 153.83(12) .
C14 Fe1 C18 123.22(13) .
C16 Fe1 C18 165.49(12) .
C19 Fe1 C18 40.61(12) .
C21 Fe1 C18 68.08(13) .
C20 Fe1 C13 154.98(13) .
C15 Fe1 C13 68.09(12) .
C14 Fe1 C13 40.38(11) .
C16 Fe1 C13 68.20(11) .
C19 Fe1 C13 124.13(14) .
C21 Fe1 C13 163.98(12) .
C18 Fe1 C13 114.28(12) .
C20 Fe1 C17 68.00(12) .
C15 Fe1 C17 156.63(12) .
C14 Fe1 C17 162.19(13) .
C16 Fe1 C17 126.69(13) .
C19 Fe1 C17 68.12(13) .
C21 Fe1 C17 40.21(11) .
C18 Fe1 C17 40.25(13) .
C13 Fe1 C17 131.14(12) .
C20 Fe1 C12 155.28(14) .
C15 Fe1 C12 68.12(11) .
C14 Fe1 C12 68.30(11) .
C16 Fe1 C12 40.46(10) .
C19 Fe1 C12 163.72(13) .
C21 Fe1 C12 125.28(12) .
C18 Fe1 C12 131.93(11) .
C13 Fe1 C12 40.58(10) .
C17 Fe1 C12 115.98(11) .
C20 Fe1 Sc1 126.36(9) .
C15 Fe1 Sc1 126.18(9) .
C14 Fe1 Sc1 117.18(9) .
C16 Fe1 Sc1 89.16(8) .
C19 Fe1 Sc1 118.40(9) .
C21 Fe1 Sc1 88.55(9) .
C18 Fe1 Sc1 77.90(9) .
C13 Fe1 Sc1 76.87(8) .
C17 Fe1 Sc1 59.33(9) .
C12 Fe1 Sc1 58.74(6) .
N1 Sc1 N2 137.46(9) .
N1 Sc1 O1 97.03(9) .
N2 Sc1 O1 97.67(9) .
N1 Sc1 C1 109.07(10) .
N2 Sc1 C1 108.06(11) .
O1 Sc1 C1 98.01(9) .
N1 Sc1 C12 31.82(8) .
N2 Sc1 C12 114.19(9) .
O1 Sc1 C12 127.02(8) .
C1 Sc1 C12 109.69(9) .
N1 Sc1 C17 113.78(9) .
N2 Sc1 C17 31.85(9) .
O1 Sc1 C17 127.36(9) .
C1 Sc1 C17 109.63(11) .
C12 Sc1 C17 84.75(8) .
N1 Sc1 Fe1 74.42(6) .
N2 Sc1 Fe1 74.36(7) .
O1 Sc1 Fe1 152.78(6) .
C1 Sc1 Fe1 109.21(7) .
C12 Sc1 Fe1 43.07(5) .
C17 Sc1 Fe1 42.85(6) .
N1 Si1 C22 108.26(14) .
N1 Si1 C23 110.28(14) .
C22 Si1 C23 108.62(17) .
N1 Si1 C24 112.93(13) .
C22 Si1 C24 107.93(16) .
C23 Si1 C24 108.72(16) .
N2 Si2 C41 116.1(4) .
N2 Si2 C28 110.82(17) .
C41 Si2 C28 100.6(4) .
N2 Si2 C29 107.96(14) .
C41 Si2 C29 110.7(4) .
C28 Si2 C29 110.4(2) .
N2 Si2 C42 111.1(4) .
C41 Si2 C42 13.1(4) .
C28 Si2 C42 113.5(4) .
C29 Si2 C42 102.6(4) .
C12 N1 Si1 118.58(18) .
C12 N1 Sc1 97.31(16) .
Si1 N1 Sc1 139.14(13) .
C17 N2 Si2 120.5(2) .
C17 N2 Sc1 97.68(17) .
Si2 N2 Sc1 136.43(14) .
C8 O1 C11 109.4(2) .
C8 O1 Sc1 120.02(17) .
C11 O1 Sc1 130.53(18) .
C2 C1 C6 114.2(3) .
C2 C1 Sc1 124.8(2) .
C6 C1 Sc1 121.0(2) .
C3 C2 C1 123.4(3) .
C3 C2 H2 118.3 .
C1 C2 H2 118.3 .
C4 C3 C2 120.7(3) .
C4 C3 H3 119.6 .
C2 C3 H3 119.6 .
C5 C4 C3 117.7(3) .
C5 C4 C7 120.6(3) .
C3 C4 C7 121.6(3) .
C4 C5 C6 120.8(3) .
C4 C5 H5 119.6 .
C6 C5 H5 119.6 .
C5 C6 C1 123.1(3) .
C5 C6 H6 118.5 .
C1 C6 H6 118.5 .
C4 C7 H7A 109.5 .
C4 C7 H7B 109.5 .
H7A C7 H7B 109.5 .
C4 C7 H7C 109.5 .
H7A C7 H7C 109.5 .
H7B C7 H7C 109.5 .
C59 C59 C57 162.0(17) 5_676
C59 C59 H59A 95.6 5_676
C57 C59 H59A 95.6 .
C59 C59 H59B 95.6 5_676
C57 C59 H59B 95.6 .
H59A C59 H59B 103.3 .
C57 C58 H58A 109.5 .
C57 C58 H58B 109.5 .
H58A C58 H58B 109.5 .
C57 C58 H58C 109.5 .
H58A C58 H58C 109.5 .
H58B C58 H58C 109.5 .
C59 C57 C58 172.2(14) .
C59 C57 H57A 92.4 .
C58 C57 H57A 92.4 .
C59 C57 H67B 92.4 .
C58 C57 H67B 92.4 .
H57A C57 H67B 103.0 .
O1 C8 C9 105.1(3) .
O1 C8 H8A 110.7 .
C9 C8 H8A 110.7 .
O1 C8 H8B 110.7 .
C9 C8 H8B 110.7 .
H8A C8 H8B 108.8 .
C10 C9 C8 103.3(3) .
C10 C9 H9A 111.1 .
C8 C9 H9A 111.1 .
C10 C9 H9B 111.1 .
C8 C9 H9B 111.1 .
H9A C9 H9B 109.1 .
C9 C10 C11 103.0(3) .
C9 C10 H10A 111.2 .
C11 C10 H10A 111.2 .
C9 C10 H10B 111.2 .
C11 C10 H10B 111.2 .
H10A C10 H10B 109.1 .
O1 C11 C10 104.5(3) .
O1 C11 H11A 110.9 .
C10 C11 H11A 110.9 .
O1 C11 H11B 110.9 .
C10 C11 H11B 110.9 .
H11A C11 H11B 108.9 .
N1 C12 C16 128.0(2) .
N1 C12 C13 125.9(2) .
C16 C12 C13 106.1(2) .
N1 C12 Fe1 127.83(18) .
C16 C12 Fe1 67.36(15) .
C13 C12 Fe1 68.26(14) .
N1 C12 Sc1 50.87(12) .
C16 C12 Sc1 122.70(17) .
C13 C12 Sc1 101.37(17) .
Fe1 C12 Sc1 78.19(8) .
C14 C13 C12 108.7(2) .
C14 C13 Fe1 68.77(16) .
C12 C13 Fe1 71.16(15) .
C14 C13 H13 125.7 .
C12 C13 H13 125.7 .
Fe1 C13 H13 125.7 .
C13 C14 C15 108.0(3) .
C13 C14 Fe1 70.85(16) .
C15 C14 Fe1 69.40(16) .
C13 C14 H14 126.0 .
C15 C14 H14 126.0 .
Fe1 C14 H14 126.0 .
C16 C15 C14 108.3(2) .
C16 C15 Fe1 69.95(16) .
C14 C15 Fe1 69.76(16) .
C16 C15 H15 125.8 .
C14 C15 H15 125.8 .
Fe1 C15 H15 125.8 .
C15 C16 C12 108.9(2) .
C15 C16 Fe1 69.43(16) .
C12 C16 Fe1 72.18(15) .
C15 C16 H16 125.5 .
C12 C16 H16 125.5 .
Fe1 C16 H16 125.5 .
N2 C17 C21 127.5(3) .
N2 C17 C18 125.4(3) .
C21 C17 C18 107.1(3) .
N2 C17 Fe1 127.4(2) .
C21 C17 Fe1 67.81(16) .
C18 C17 Fe1 68.49(16) .
N2 C17 Sc1 50.46(14) .
C21 C17 Sc1 120.9(2) .
C18 C17 Sc1 102.52(19) .
Fe1 C17 Sc1 77.82(9) .
C19 C18 C17 108.6(3) .
C19 C18 Fe1 68.98(17) .
C17 C18 Fe1 71.27(17) .
C19 C18 H18 125.7 .
C17 C18 H18 125.7 .
Fe1 C18 H18 125.7 .
C20 C19 C18 107.6(3) .
C20 C19 Fe1 69.20(19) .
C18 C19 Fe1 70.41(17) .
C20 C19 H19 126.2 .
C18 C19 H19 126.2 .
Fe1 C19 H19 126.2 .
C19 C20 C21 108.5(3) .
C19 C20 Fe1 70.13(18) .
C21 C20 Fe1 69.99(17) .
C19 C20 H20 125.8 .
C21 C20 H20 125.8 .
Fe1 C20 H20 125.8 .
C17 C21 C20 108.2(3) .
C17 C21 Fe1 71.98(17) .
C20 C21 Fe1 69.01(18) .
C17 C21 H21 125.9 .
C20 C21 H21 125.9 .
Fe1 C21 H21 125.9 .
Si1 C22 H22A 109.5 .
Si1 C22 H22B 109.5 .
H22A C22 H22B 109.5 .
Si1 C22 H22C 109.5 .
H22A C22 H22C 109.5 .
H22B C22 H22C 109.5 .
Si1 C23 H23A 109.5 .
Si1 C23 H23B 109.5 .
H23A C23 H23B 109.5 .
Si1 C23 H23C 109.5 .
H23A C23 H23C 109.5 .
H23B C23 H23C 109.5 .
C25 C24 C27 109.6(3) .
C25 C24 C26 108.8(3) .
C27 C24 C26 107.7(3) .
C25 C24 Si1 109.9(2) .
C27 C24 Si1 110.0(2) .
C26 C24 Si1 110.7(2) .
C24 C25 H25A 109.5 .
C24 C25 H25B 109.5 .
H25A C25 H25B 109.5 .
C24 C25 H25C 109.5 .
H25A C25 H25C 109.5 .
H25B C25 H25C 109.5 .
C24 C26 H26A 109.5 .
C24 C26 H26B 109.5 .
H26A C26 H26B 109.5 .
C24 C26 H26C 109.5 .
H26A C26 H26C 109.5 .
H26B C26 H26C 109.5 .
C24 C27 H27A 109.5 .
C24 C27 H27B 109.5 .
H27A C27 H27B 109.5 .
C24 C27 H27C 109.5 .
H27A C27 H27C 109.5 .
H27B C27 H27C 109.5 .
Si2 C28 H28A 109.5 .
Si2 C28 H28B 109.5 .
H28A C28 H28B 109.5 .
Si2 C28 H28C 109.5 .
H28A C28 H28C 109.5 .
H28B C28 H28C 109.5 .
Si2 C29 H29A 109.5 .
Si2 C29 H29B 109.5 .
H29A C29 H29B 109.5 .
Si2 C29 H29C 109.5 .
H29A C29 H29C 109.5 .
H29B C29 H29C 109.5 .
C33 C41 C51 107.2(7) .
C33 C41 C52 106.6(8) .
C51 C41 C52 107.4(10) .
C33 C41 Si2 116.1(8) .
C51 C41 Si2 107.6(7) .
C52 C41 Si2 111.6(7) .
C42 C53A H53A 109.5 .
C42 C53A H53B 109.5 .
H53A C53A H53B 109.5 .
C42 C53A H53C 109.5 .
H53A C53A H53C 109.5 .
H53B C53A H53C 109.5 .
C42 C54A H54A 109.5 .
C42 C54A H54B 109.5 .
H54A C54A H54B 109.5 .
C42 C54A H54C 109.5 .
H54A C54A H54C 109.5 .
H54B C54A H54C 109.5 .
C53A C42 C54A 109.8(9) .
C53A C42 Si2 113.0(8) .
C54A C42 Si2 109.9(8) .

loop_
_geom_bond_atom_site_label_1
_geom_bond_atom_site_label_2
_geom_bond_distance
_geom_bond_site_symmetry_2
C33 C41 1.508(13) .
C33 H33A 0.9800 .
C33 H33B 0.9800 .
C33 H33C 0.9800 .
Fe1 C20 2.037(3) .
Fe1 C15 2.040(3) .
Fe1 C14 2.044(3) .
Fe1 C16 2.047(3) .
Fe1 C19 2.049(3) .
Fe1 C21 2.050(3) .
Fe1 C18 2.068(3) .
Fe1 C13 2.072(3) .
Fe1 C17 2.105(3) .
Fe1 C12 2.111(2) .
Fe1 Sc1 3.0257(7) .
Sc1 N1 2.066(2) .
Sc1 N2 2.072(2) .
Sc1 O1 2.162(2) .
Sc1 C1 2.251(3) .
Sc1 C12 2.642(2) .
Sc1 C17 2.662(3) .
Si1 N1 1.724(2) .
Si1 C22 1.868(4) .
Si1 C23 1.875(4) .
Si1 C24 1.904(3) .
Si2 N2 1.724(2) .
Si2 C41 1.820(12) .
Si2 C28 1.863(4) .
Si2 C29 1.865(3) .
Si2 C42 2.035(13) .
N1 C12 1.405(3) .
N2 C17 1.418(4) .
O1 C8 1.464(4) .
O1 C11 1.468(3) .
C1 C2 1.403(4) .
C1 C6 1.408(4) .
C2 C3 1.396(4) .
C2 H2 0.9500 .
C3 C4 1.390(5) .
C3 H3 0.9500 .
C4 C5 1.388(5) .
C4 C7 1.506(4) .
C5 C6 1.400(4) .
C5 H5 0.9500 .
C6 H6 0.9500 .
C7 H7A 0.9800 .
C7 H7B 0.9800 .
C7 H7C 0.9800 .
C59 C59 1.34(2) 5_676
C59 C57 1.419(12) .
C59 H59A 0.9900 .
C59 H59B 0.9900 .
C58 C57 1.50(2) .
C58 H58A 0.9800 .
C58 H58B 0.9800 .
C58 H58C 0.9800 .
C57 H57A 0.9900 .
C57 H67B 0.9900 .
C8 C9 1.512(5) .
C8 H8A 0.9900 .
C8 H8B 0.9900 .
C9 C10 1.495(6) .
C9 H9A 0.9900 .
C9 H9B 0.9900 .
C10 C11 1.531(5) .
C10 H10A 0.9900 .
C10 H10B 0.9900 .
C11 H11A 0.9900 .
C11 H11B 0.9900 .
C12 C16 1.439(4) .
C12 C13 1.451(4) .
C13 C14 1.421(4) .
C13 H13 1.0000 .
C14 C15 1.425(4) .
C14 H14 1.0000 .
C15 C16 1.419(4) .
C15 H15 1.0000 .
C16 H16 1.0000 .
C17 C21 1.429(4) .
C17 C18 1.436(5) .
C18 C19 1.429(4) .
C18 H18 1.0000 .
C19 C20 1.420(5) .
C19 H19 1.0000 .
C20 C21 1.431(5) .
C20 H20 1.0000 .
C21 H21 1.0000 .
C22 H22A 0.9800 .
C22 H22B 0.9800 .
C22 H22C 0.9800 .
C23 H23A 0.9800 .
C23 H23B 0.9800 .
C23 H23C 0.9800 .
C24 C25 1.527(5) .
C24 C27 1.540(4) .
C24 C26 1.544(5) .
C25 H25A 0.9800 .
C25 H25B 0.9800 .
C25 H25C 0.9800 .
C26 H26A 0.9800 .
C26 H26B 0.9800 .
C26 H26C 0.9800 .
C27 H27A 0.9800 .
C27 H27B 0.9800 .
C27 H27C 0.9800 .
C28 H28A 0.9800 .
C28 H28B 0.9800 .
C28 H28C 0.9800 .
C29 H29A 0.9800 .
C29 H29B 0.9800 .
C29 H29C 0.9800 .
C51 C41 1.532(11) .
C51 H51A 0.9800 .
C51 H51B 0.9800 .
C51 H51C 0.9800 .
C52 C41 1.556(14) .
C52 H52A 0.9800 .
C52 H52B 0.9800 .
C52 H52C 0.9800 .
C53A C42 1.502(13) .
C53A H53A 0.9800 .
C53A H53B 0.9800 .
C53A H53C 0.9800 .
C54A C42 1.515(15) .
C54A H54A 0.9800 .
C54A H54B 0.9800 .
C54A H54C 0.9800 .
